data_2004151
loop_
_publ_author_name
'Lu, W.'
'Cheng, Y.'
'Dong, N.'
'Gu, J.'
'Xu, C.'

_publ_section_title
;
 Diaquabis(dichloroacetato)bis(1,10-phenanthroline)europium(III)
 Dichloroacetate and the Corresponding Erbium(III) Complex
;
_journal_issue 11
_journal_name_full 'Acta Crystallographica Section C'
_journal_page_first 2295
_journal_page_last 2299
_journal_paper_doi 10.1107/S0108270195004756
_journal_volume 51
_journal_year 1995
_chemical_formula_moiety 'C28 H22 Cl4 Er N4 O6 , C2 H Cl2 O2'
_chemical_formula_sum 'C30 H23 Cl6 Er N4 O8'
_chemical_formula_weight 947.5
_space_group_IT_number 14
_symmetry_cell_setting monoclinic
_symmetry_space_group_name_Hall '-P 2ybc'
_symmetry_space_group_name_H-M 'P 1 21/c 1'
_atom_type_scat_source IntTabIV
_cell_angle_alpha 90
_cell_angle_beta 102.36(2)
_cell_angle_gamma 90
_cell_formula_units_Z 4
_cell_length_a 14.564(2)
_cell_length_b 13.879(2)
_cell_length_c 17.505(8)
_cell_measurement_reflns_used 25
_cell_measurement_temperature 293
_cell_measurement_theta_max 14.58
_cell_measurement_theta_min 10.36
_cell_volume 3456.3(17)
_diffrn_measurement_device 'Enraf-Nonius CAD-4'
_diffrn_measurement_method \w/2\q
_diffrn_radiation_type MoK\a
_diffrn_radiation_wavelength 0.71073
_diffrn_reflns_av_R_equivalents 0.064
_diffrn_reflns_limit_h_max 17
_diffrn_reflns_limit_h_min 0
_diffrn_reflns_limit_k_max 16
_diffrn_reflns_limit_k_min 0
_diffrn_reflns_limit_l_max 20
_diffrn_reflns_limit_l_min -20
_diffrn_reflns_number 6614
_diffrn_reflns_theta_max 25
_diffrn_standards_decay_% 0.080
_diffrn_standards_interval_count 200
_diffrn_standards_number 3
_exptl_absorpt_coefficient_mu 2.98
_exptl_absorpt_correction_T_max 0.999
_exptl_absorpt_correction_T_min 0.938
_exptl_absorpt_correction_type empirical
_exptl_crystal_colour 'light pink'
_exptl_crystal_density_diffrn 1.823
_exptl_crystal_description needle
_exptl_crystal_size_max 0.50
_exptl_crystal_size_mid 0.10
_exptl_crystal_size_min 0.10
_refine_diff_density_max 0.849
_refine_diff_density_min -0.786
_refine_ls_extinction_method none
_refine_ls_goodness_of_fit_obs 4.785
_refine_ls_hydrogen_treatment 'H atoms refined isotropically'
_refine_ls_number_parameters 442
_refine_ls_number_reflns 4090
_refine_ls_R_factor_obs 0.054
_refine_ls_shift/esd_max 0.02
_refine_ls_structure_factor_coef F
_refine_ls_weighting_scheme unit
_refine_ls_wR_factor_obs 0.059
_reflns_number_observed 4090
_reflns_number_total 6080
_reflns_observed_criterion I>3\s(I)
_cod_data_source_file kh1017.cif
_cod_data_source_block kh1017b
_cod_original_cell_volume 3456.0(10)
_cod_original_sg_symbol_H-M 'P 21/c'
_cod_database_code 2004151

loop_
_symmetry_equiv_pos_as_xyz
x,y,z
x,1/2-y,1/2+z
-x,-y,-z
-x,1/2+y,1/2-z

loop_
_atom_site_label
_atom_site_fract_x
_atom_site_fract_y
_atom_site_fract_z
_atom_site_B_iso_or_equiv
Er 0.25473(3) 0.33221(3) 0.40576(3) 2.755(8)
Cl(1) 0.5372(3) 0.1225(3) 0.4727(3) 8.1(1)
Cl(2) 0.6033(3) 0.2620(5) 0.3759(3) 9.8(1)
Cl(3) 0.0185(3) 0.0758(3) 0.3916(4) 9.5(1)
Cl(4) -0.0967(3) 0.2188(4) 0.4383(3) 11.1(1)
Cl(5) 0.2048(4) 0.8596(3) 0.4036(3) 7.3(1)
Cl(6) 0.3084(3) 0.7923(3) 0.2909(3) 9.6(1)
O(1) 0.4040(5) 0.2825(6) 0.4464(5) 3.7(2)
O(2) 0.5073(6) 0.3926(6) 0.4906(7) 6.7(3)
O(3) 0.1121(5) 0.2542(6) 0.3752(5) 3.8(2)
O(4) -0.0118(5) 0.3379(6) 0.3184(5) 4.1(3)
O(5) 0.1492(7) 0.6228(6) 0.3090(6) 5.8(2)
O(6) 0.2567(8) 0.6497(6) 0.4169(7) 6.7(3)
O(7) 0.1499(5) 0.4410(5) 0.3379(4) 3.6(2)
O(8) 0.3296(5) 0.4724(6) 0.4581(5) 3.9(2)
N(1) 0.1767(6) 0.3817(7) 0.5146(5) 3.4(2)
N(2) 0.2497(6) 0.2020(7) 0.5068(5) 3.1(2)
N(3) 0.3367(6) 0.3866(7) 0.2980(6) 3.5(2)
N(4) 0.2709(6) 0.2048(7) 0.3083(6) 3.7(2)
C(1) 0.4850(8) 0.3135(8) 0.4674(7) 3.6(3)
C(2) 0.5686(8) 0.245(1) 0.4650(8) 4.3(3)
C(3) 0.0263(8) 0.2675(8) 0.3505(6) 3.1(2)
C(4) -0.0394(8) 0.1835(9) 0.3646(8) 4.4(3)
C(5) 0.2044(8) 0.6720(9) 0.3543(7) 3.9(2)
C(6) 0.2060(9) 0.7783(8) 0.3283(7) 4.2(3)
C(7) 0.1474(9) 0.4709(9) 0.5237(8) 4.4(3)
C(8) 0.0912(9) 0.494(1) 0.5766(8) 5.0(3)
C(9) 0.0614(9) 0.423(1) 0.6169(8) 5.0(3)
C(10) 0.0918(7) 0.329(1) 0.6111(6) 4.0(2)
C(11) 0.0651(8) 0.250(1) 0.6554(7) 4.8(3)
C(12) 0.0998(8) 0.163(1) 0.6499(7) 4.7(3)
C(13) 0.1645(8) 0.1414(9) 0.6012(7) 3.7(3)
C(14) 0.2030(8) 0.0508(9) 0.5957(8) 4.2(3)
C(15) 0.2633(8) 0.0378(9) 0.5474(8) 4.3(3)
C(16) 0.2860(8) 0.1160(9) 0.5052(8) 4.1(3)
C(17) 0.1893(7) 0.2164(8) 0.5551(6) 3.2(2)
C(18) 0.1518(7) 0.3107(8) 0.5595(6) 3.1(2)
C(19) 0.3660(9) 0.475(1) 0.2901(8) 4.8(3)
C(20) 0.4236(9) 0.500(1) 0.2389(8) 5.9(3)
C(21) 0.4523(9) 0.431(1) 0.1947(7) 5.4(3)
C(22) 0.4225(8) 0.337(1) 0.1999(6) 4.3(3)
C(23) 0.4469(9) 0.261(1) 0.1533(8) 5.3(3)
C(24) 0.4123(9) 0.171(1) 0.1570(7) 5.2(3)
C(25) 0.3519(9) 0.1471(9) 0.2094(7) 4.3(3)
C(26) 0.313(1) 0.056(1) 0.2131(7) 5.1(3)
C(27) 0.252(1) 0.0419(9) 0.2619(8) 5.1(3)
C(28) 0.2338(9) 0.1168(9) 0.3085(7) 4.0(3)
C(29) 0.3285(7) 0.2213(9) 0.2576(7) 3.4(2)
C(30) 0.3636(7) 0.3168(9) 0.2531(6) 3.5(2)
H(2) 0.624 0.272 0.499 2.7
H(4) -0.104 0.187 0.318 5.6
H(6) 0.1520 0.7914 0.2987 4.1
H(7) 0.161 0.520 0.485 3.9
H(8) 0.065 0.559 0.581 3.5
H(9) 0.015 0.439 0.653 4.4
H(11) 0.023 0.272 0.697 5.0
H(12) 0.100 0.108 0.682 3.1
H(14) 0.190 0.000 0.630 2.7
H(15) 0.304 -0.016 0.548 2.8
H(16) 0.325 0.105 0.470 2.9
H(19) 0.339 0.522 0.332 4.1
H(20) 0.441 0.559 0.235 1.8
H(21) 0.496 0.453 0.164 3.5
H(23) 0.481 0.271 0.106 3.6
H(24) 0.422 0.108 0.117 4.5
H(26) 0.313 0.003 0.170 3.8
H(27) 0.227 -0.018 0.265 3.2
H(28) 0.192 0.119 0.341 3.2
H(71) 0.145 0.499 0.317 3.5
H(72) 0.083 0.437 0.332 3.0
H(81) 0.312 0.540 0.465 3.6
H(82) 0.394 0.478 0.465 3.8

loop_
_geom_angle_atom_site_label_1
_geom_angle_atom_site_label_2
_geom_angle_atom_site_label_3
_geom_angle
_geom_angle_publ_flag
O(1) Er O(3) 133.9(2) yes
O(1) Er O(7) 149.20(10) yes
O(1) Er O(8) 77.9(2) yes
O(1) Er N(1) 114.00(10) yes
O(1) Er N(2) 74.40(10) yes
O(1) Er N(3) 75.6(2) yes
O(1) Er N(4) 76.9(2) yes
O(3) Er O(7) 73.8(2) yes
O(3) Er O(8) 144.2(2) yes
O(3) Er N(1) 76.80(10) yes
O(3) Er N(2) 70.60(10) yes
O(3) Er N(3) 120.6(2) yes
O(3) Er N(4) 73.80(10) yes
O(7) Er O(8) 81.80(10) yes
O(7) Er N(1) 81.60(10) yes
O(7) Er N(2) 135.6(2) yes
O(7) Er N(3) 77.7(2) yes
O(7) Er N(4) 105.10(10) yes
O(8) Er N(1) 73.9(2) yes
O(8) Er N(2) 113.7(2) yes
O(8) Er N(3) 77.80(10) yes
O(8) Er N(4) 139.10(10) yes
N(1) Er N(2) 65.20(10) yes
N(1) Er N(3) 146.90(10) yes
N(1) Er N(4) 146.40(10) yes
N(2) Er N(3) 144.4(2) yes
N(2) Er N(4) 89.7(2) yes
N(3) Er N(4) 65.0(2) yes
Er O(1) C(1) 141.7(4) no
Er O(3) C(3) 143.1(3) no
Er N(1) C(7) 123.6(4) no
Er N(1) C(18) 117.5(3) no
Er N(2) C(16) 124.1(4) no
Er N(2) C(17) 116.6(3) no
Er N(3) C(19) 125.4(4) no
Er N(3) C(30) 117.2(3) no
Er N(4) C(28) 123.1(4) no
Er N(4) C(29) 119.1(4) no
O(1) C(1) O(2) 126.6(5) no
O(1) C(1) C(2) 118.9(5) no
O(2) C(1) C(2) 114.5(5) no
Cl(1) C(2) Cl(2) 108.9(3) no
Cl(1) C(2) C(1) 111.6(4) no
Cl(2) C(2) C(1) 108.8(4) no
O(3) C(3) O(4) 127.7(5) no
O(3) C(3) C(4) 115.9(5) no
O(4) C(3) C(4) 116.3(5) no
Cl(3) C(4) Cl(4) 108.7(4) no
Cl(3) C(4) C(3) 114.1(4) no
Cl(4) C(4) C(3) 108.2(4) no
O(5) C(5) O(6) 129.7(6) no
O(5) C(5) C(6) 113.1(5) no
O(6) C(5) C(6) 117.2(5) no
Cl(5) C(6) Cl(6) 110.9(3) no
Cl(5) C(6) C(5) 113.1(4) no
Cl(6) C(6) C(5) 106.4(4) no
N(1) C(7) C(8) 122.6(6) no
C(7) C(8) C(9) 119.3(6) no
C(8) C(9) C(10) 120.4(5) no
C(9) C(10) C(11) 123.2(5) no
C(9) C(10) C(18) 117.9(6) no
C(11) C(10) C(18) 118.9(8) no
C(10) C(11) C(12) 120.4(5) no
C(11) C(12) C(13) 122.7(6) no
C(12) C(13) C(14) 123.6(6) no
C(12) C(13) C(17) 118.3(5) no
C(14) C(13) C(17) 118.1(5) no
C(13) C(14) C(15) 119.3(6) no
C(14) C(15) C(16) 119.2(5) no
N(2) C(16) C(15) 123.8(5) no
N(2) C(17) C(13) 121.9(5) no
N(2) C(17) C(18) 118.4(5) no
C(13) C(17) C(18) 119.7(5) no
N(1) C(18) C(10) 121.3(5) no
N(1) C(18) C(17) 118.7(4) no
C(10) C(18) C(17) 120.0(5) no
N(3) C(19) C(20) 123.4(6) no
C(19) C(20) C(21) 119.8(6) no
C(20) C(21) C(22) 119.2(8) no
C(21) C(22) C(23) 122.8(6) no
C(21) C(22) C(30) 117.9(6) no
C(23) C(22) C(30) 119.3(6) no
C(22) C(23) C(24) 120.9(6) no
C(23) C(24) C(25) 121.9(6) no
C(24) C(25) C(26) 123.5(6) no
C(24) C(25) C(29) 118.0(6) no
C(26) C(25) C(29) 118.4(6) no
C(25) C(26) C(27) 119.2(6) no
C(26) C(27) C(28) 119.4(6) no
N(4) C(28) C(27) 123.8(6) no
N(4) C(29) C(25) 121.7(5) no
N(4) C(29) C(30) 117.9(5) no
C(25) C(29) C(30) 120.4(5) no
N(3) C(30) C(22) 122.1(5) no
N(3) C(30) C(29) 118.6(5) no
C(22) C(30) C(29) 119.3(6) no
C(7) N(1) C(18) 118.2(5) no
C(16) N(2) C(17) 117.8(5) no
C(19) N(3) C(30) 117.6(5) no
C(28) N(4) C(29) 117.4(5) no
Cl(1) C(2) H(2) 120.9(5) no
Cl(2) C(2) H(2) 97.84(4) no
C(1) C(2) H(2) 107.6(5) no
Cl(3) C(4) H(4) 121.8(4) no
Cl(4) C(4) H(4) 94.0(3) no
C(3) C(4) H(4) 107.6(5) no
Cl(5) C(6) H(6) 99.4(5) no
Cl(6) C(6) H(6) 119.2(5) no
C(5) C(6) H(6) 108.1(5) no
N(1) C(7) H(7) 115.2(5) no
C(8) C(7) H(7) 121.7(6) no
C(7) C(8) H(8) 122.8(7) no
C(9) C(8) H(8) 117.4(6) no
C(8) C(9) H(9) 119.9(6) no
C(10) C(9) H(9) 119.7(6) no
C(10) C(11) H(11) 113.8(6) no
C(12) C(11) H(11) 125.4(6) no
C(11) C(12) H(12) 129.7(6) no
C(13) C(12) H(12) 106.4(8) no
C(13) C(14) H(14) 118.7(6) no
C(15) C(14) H(14) 121.9(6) no
C(14) C(15) H(15) 125.8(6) no
C(16) C(15) H(15) 113.3(6) no
N(2) C(16) H(16) 118.5(6) no
C(15) C(16) H(16) 117.5(6) no
N(3) C(19) H(19) 107.8(5) no
C(20) C(19) H(19) 128.7(6) no
C(19) C(20) H(20) 120.3(8) no
C(21) C(20) H(20) 119.9(7) no
C(20) C(21) H(21) 114.5(7) no
C(22) C(21) H(21) 126.1(8) no
C(22) C(23) H(23) 123.7(7) no
C(24) C(23) H(23) 114.2(7) no
C(23) C(24) H(24) 125.2(6) no
C(25) C(24) H(24) 112.6(7) no
C(25) C(26) H(26) 122.0(8) no
C(27) C(26) H(26) 116.7(7) no
C(26) C(27) H(27) 119.5(7) no
C(28) C(27) H(27) 120.9(7) no
N(4) C(28) H(28) 107.1(5) no
C(27) C(28) H(28) 129.0(8) no

loop_
_geom_bond_atom_site_label_1
_geom_bond_atom_site_label_2
_geom_bond_distance
_geom_bond_publ_flag
Er O(1) 2.245(6) yes
Er O(3) 2.301(6) yes
Er O(7) 2.289(7) yes
Er O(8) 2.318(7) yes
Er N(1) 2.514(7) yes
Er N(2) 2.540(8) yes
Er N(3) 2.553(7) yes
Er N(4) 2.501(9) yes
O(1) C(1) 1.235(6) no
O(2) C(1) 1.190(6) no
O(3) C(3) 1.246(6) no
O(4) C(3) 1.202(6) no
O(5) C(5) 1.212(6) no
O(6) C(5) 1.233(6) no
N(1) C(7) 1.328(7) no
N(1) C(18) 1.357(6) no
N(2) C(16) 1.307(6) no
N(2) C(17) 1.358(6) no
N(3) C(19) 1.315(7) no
N(3) C(30) 1.356(7) no
N(4) C(28) 1.336(6) no
N(4) C(29) 1.365(6) no
C(1) C(2) 1.551(7) no
C(2) Cl(1) 1.772(6) no
C(2) Cl(2) 1.755(6) no
C(3) C(4) 1.560(7) no
C(4) Cl(3) 1.730(6) no
C(4) Cl(4) 1.751(6) no
C(5) C(6) 1.545(8) no
C(6) Cl(5) 1.738(6) no
C(6) Cl(6) 1.762(6) no
C(7) C(8) 1.397(8) no
C(8) C(9) 1.329(9) no
C(9) C(10) 1.389(8) no
C(10) C(11) 1.440(8) no
C(10) C(18) 1.409(6) no
C(11) C(12) 1.330(9) no
C(12) C(13) 1.430(8) no
C(13) C(14) 1.388(8) no
C(13) C(17) 1.410(9) no
C(14) C(15) 1.354(8) no
C(15) C(16) 1.392(8) no
C(17) C(18) 1.426(7) no
C(19) C(20) 1.395(8) no
C(20) C(21) 1.349(9) no
C(21) C(22) 1.387(9) no
C(22) C(23) 1.426(9) no
C(22) C(30) 1.422(7) no
C(23) C(24) 1.348(9) no
C(24) C(25) 1.439(8) no
C(25) C(26) 1.389(9) no
C(25) C(29) 1.418(8) no
C(26) C(27) 1.367(9) no
C(27) C(28) 1.382(8) no
C(29) C(30) 1.428(7) no
C(2) H(2) 0.971(6) no
C(4) H(4) 1.115(6) no
C(6) H(6) 0.863(6) no
C(7) H(7) 1.008(6) no
C(8) H(8) 0.989(6) no
C(9) H(9) 1.037(6) no
C(11) H(11) 1.087(6) no
C(12) H(12) 0.950(6) no
C(14) H(14) 0.968(6) no
C(15) H(15) 0.945(6) no
C(16) H(16) 0.935(6) no
C(19) H(19) 1.111(7) no
C(20) H(20) 0.866(7) no
C(21) H(21) 0.967(6) no
C(23) H(23) 1.060(6) no
C(24) H(24) 1.152(7) no
C(26) H(26) 1.054(6) no
C(27) H(27) 0.911(6) no
C(28) H(28) 0.914(6) no
O(7) H(71) 0.884(3) no
O(7) H(72) 0.963(3) no
O(8) H(81) 0.990(3) no
O(8) H(82) 0.920(3) no
